data_2233129
loop_
_publ_author_name
'Yang, Xiao-Li'

_publ_section_title
;
 Ethyl 2-{[5-(3-chlorophenyl)-1-phenyl-1<i>H</i>-pyrazol-3-yl]oxy}acetate
;
_journal_coeditor_code EZ2274
_journal_issue 1
_journal_name_full 'Acta Crystallographica Section E'
_journal_page_first o123
_journal_paper_doi 10.1107/S1600536811052937
_journal_volume 68
_journal_year 2012
_chemical_formula_iupac 'C19 H17 Cl N2 O3'
_chemical_formula_moiety 'C19 H17 Cl N2 O3'
_chemical_formula_sum 'C19 H17 Cl N2 O3'
_chemical_formula_weight 356.80
_chemical_melting_point 369
_chemical_name_systematic
;
Ethyl 2-{[5-(3-chlorophenyl)-1-phenyl-1<i>H</i>-pyrazol-3-yl]oxy}acetate
;
_space_group_IT_number 61
_symmetry_cell_setting orthorhombic
_symmetry_space_group_name_Hall '-P 2ac 2ab'
_symmetry_space_group_name_H-M 'P b c a'
_atom_sites_solution_hydrogens geom
_atom_sites_solution_primary direct
_atom_sites_solution_secondary difmap
_audit_creation_method SHELXL-97
_cell_angle_alpha 90.00
_cell_angle_beta 90.00
_cell_angle_gamma 90.00
_cell_formula_units_Z 8
_cell_length_a 11.6158(11)
_cell_length_b 15.9119(16)
_cell_length_c 19.302(2)
_cell_measurement_reflns_used 25
_cell_measurement_temperature 293(2)
_cell_measurement_theta_max 13
_cell_measurement_theta_min 10
_cell_volume 3567.6(6)
_computing_cell_refinement 'CAD-4 EXPRESS (Enraf--Nonius, 1994)'
_computing_data_collection 'CAD-4 EXPRESS (Enraf--Nonius, 1994)'
_computing_data_reduction 'XCAD4 (Harms & Wocadlo, 1995)'
_computing_molecular_graphics 'SHELXTL (Sheldrick, 2008)'
_computing_publication_material 'SHELXTL (Sheldrick, 2008)'
_computing_structure_refinement 'SHELXL97 (Sheldrick, 2008)'
_computing_structure_solution 'SHELXS97 (Sheldrick, 2008)'
_diffrn_ambient_temperature 293(2)
_diffrn_measured_fraction_theta_full 0.987
_diffrn_measured_fraction_theta_max 0.987
_diffrn_measurement_device_type 'Enraf--Nonius CAD-4'
_diffrn_measurement_method \w/2\q
_diffrn_radiation_monochromator graphite
_diffrn_radiation_source 'fine-focus sealed tube'
_diffrn_radiation_type MoK\a
_diffrn_radiation_wavelength 0.71073
_diffrn_reflns_av_R_equivalents 0.0923
_diffrn_reflns_av_sigmaI/netI 0.1023
_diffrn_reflns_limit_h_max 14
_diffrn_reflns_limit_h_min 0
_diffrn_reflns_limit_k_max 19
_diffrn_reflns_limit_k_min 0
_diffrn_reflns_limit_l_max 23
_diffrn_reflns_limit_l_min 0
_diffrn_reflns_number 6360
_diffrn_reflns_theta_full 25.42
_diffrn_reflns_theta_max 25.42
_diffrn_reflns_theta_min 2.11
_diffrn_standards_decay_% 1
_diffrn_standards_interval_count 200
_diffrn_standards_interval_time 120
_diffrn_standards_number 3
_exptl_absorpt_coefficient_mu 0.234
_exptl_absorpt_correction_T_max 0.9770
_exptl_absorpt_correction_T_min 0.9331
_exptl_absorpt_correction_type psi-scan
_exptl_absorpt_process_details '(North <i>et al.</i>, 1968)'
_exptl_crystal_colour colourless
_exptl_crystal_density_diffrn 1.329
_exptl_crystal_density_method 'not measured'
_exptl_crystal_description block
_exptl_crystal_F_000 1488
_exptl_crystal_size_max 0.30
_exptl_crystal_size_mid 0.30
_exptl_crystal_size_min 0.10
_refine_diff_density_max 0.168
_refine_diff_density_min -0.174
_refine_ls_extinction_method none
_refine_ls_goodness_of_fit_ref 1.006
_refine_ls_hydrogen_treatment constr
_refine_ls_matrix_type full
_refine_ls_number_parameters 226
_refine_ls_number_reflns 3244
_refine_ls_number_restraints 0
_refine_ls_restrained_S_all 1.006
_refine_ls_R_factor_all 0.1139
_refine_ls_R_factor_gt 0.0551
_refine_ls_shift/su_max 0.000
_refine_ls_shift/su_mean 0.000
_refine_ls_structure_factor_coef Fsqd
_refine_ls_weighting_details 'calc w=1/[\s^2^(Fo^2^)+(0.0100P)^2^+0.0000P] where P=(Fo^2^+2Fc^2^)/3'
_refine_ls_weighting_scheme calc
_refine_ls_wR_factor_gt 0.0812
_refine_ls_wR_factor_ref 0.0934
_reflns_number_gt 1787
_reflns_number_total 3244
_reflns_threshold_expression I>2sigma(I)
_cod_data_source_file ez2274.cif
_cod_data_source_block I
_cod_database_code 2233129
_cod_database_fobs_code 2233129

loop_
_symmetry_equiv_pos_as_xyz
'x, y, z'
'-x+1/2, -y, z+1/2'
'x+1/2, -y+1/2, -z'
'-x, y+1/2, -z+1/2'
'-x, -y, -z'
'x-1/2, y, -z-1/2'
'-x-1/2, y-1/2, z'
'x, -y-1/2, z-1/2'

loop_
_atom_site_type_symbol
_atom_site_label
_atom_site_fract_x
_atom_site_fract_y
_atom_site_fract_z
_atom_site_U_iso_or_equiv
_atom_site_adp_type
_atom_site_calc_flag
_atom_site_refinement_flags
_atom_site_occupancy
_atom_site_symmetry_multiplicity
Cl Cl 0.35737(6) 0.17569(5) 0.39581(4) 0.0686(3) Uani d . 1 1
O O1 0.00916(16) 0.53604(11) 0.21036(10) 0.0628(6) Uani d . 1 1
N N1 -0.10819(17) 0.42944(13) 0.25540(13) 0.0491(6) Uani d . 1 1
C C1 0.0080(2) 0.28411(17) 0.43656(13) 0.0535(8) Uani d . 1 1
H H1B -0.0653 0.3054 0.4447 0.064 Uiso calc R 1 1
N N2 -0.08809(16) 0.36663(13) 0.30241(11) 0.0453(6) Uani d . 1 1
O O2 -0.18554(18) 0.49472(12) 0.07176(11) 0.0641(6) Uani d . 1 1
C C2 0.0559(2) 0.22869(18) 0.48294(14) 0.0575(8) Uani d . 1 1
H H2A 0.0148 0.2126 0.5221 0.069 Uiso calc R 1 1
C C3 0.1657(2) 0.19648(16) 0.47169(14) 0.0516(8) Uani d . 1 1
H H3A 0.1989 0.1599 0.5035 0.062 Uiso calc R 1 1
O O3 -0.0121(2) 0.43762(13) 0.09175(12) 0.0896(8) Uani d . 1 1
C C4 0.2242(2) 0.21959(16) 0.41286(14) 0.0450(7) Uani d . 1 1
C C5 0.1774(2) 0.27566(16) 0.36660(13) 0.0421(7) Uani d . 1 1
H H5A 0.2190 0.2917 0.3276 0.050 Uiso calc R 1 1
C C6 0.0677(2) 0.30848(16) 0.37803(13) 0.0417(7) Uani d . 1 1
C C7 0.0204(2) 0.36878(17) 0.32760(13) 0.0423(6) Uani d . 1 1
C C8 0.0733(2) 0.43603(16) 0.29721(14) 0.0506(7) Uani d . 1 1
H H8A 0.1480 0.4552 0.3045 0.061 Uiso calc R 1 1
C C9 -0.0090(2) 0.46931(16) 0.25317(15) 0.0485(7) Uani d . 1 1
C C10 -0.1769(2) 0.30433(16) 0.31081(14) 0.0417(7) Uani d . 1 1
C C11 -0.2865(2) 0.32957(17) 0.32679(13) 0.0478(7) Uani d . 1 1
H H11A -0.3019 0.3860 0.3351 0.057 Uiso calc R 1 1
C C12 -0.3740(2) 0.27127(18) 0.33060(15) 0.0530(8) Uani d . 1 1
H H12A -0.4489 0.2883 0.3400 0.064 Uiso calc R 1 1
C C13 -0.3490(2) 0.18712(18) 0.32025(15) 0.0571(8) Uani d . 1 1
H H13A -0.4074 0.1473 0.3235 0.068 Uiso calc R 1 1
C C14 -0.2385(2) 0.16216(18) 0.30514(15) 0.0590(8) Uani d . 1 1
H H14A -0.2223 0.1055 0.2987 0.071 Uiso calc R 1 1
C C15 -0.1520(2) 0.22070(16) 0.29954(14) 0.0492(7) Uani d . 1 1
H H15A -0.0775 0.2041 0.2883 0.059 Uiso calc R 1 1
C C16 -0.0794(2) 0.55185(16) 0.16175(16) 0.0583(8) Uani d . 1 1
H H16A -0.0667 0.6065 0.1408 0.070 Uiso calc R 1 1
H H16B -0.1526 0.5538 0.1859 0.070 Uiso calc R 1 1
C C17 -0.0859(3) 0.48651(18) 0.10533(17) 0.0572(8) Uani d . 1 1
C C18 -0.2018(3) 0.4426(2) 0.01132(19) 0.0866(11) Uani d . 1 1
H H18A -0.2028 0.3837 0.0243 0.104 Uiso calc R 1 1
H H18B -0.1396 0.4514 -0.0215 0.104 Uiso calc R 1 1
C C19 -0.3146(4) 0.4671(3) -0.0204(2) 0.1339(17) Uani d . 1 1
H H19A -0.3283 0.4337 -0.0609 0.201 Uiso calc R 1 1
H H19B -0.3124 0.5255 -0.0330 0.201 Uiso calc R 1 1
H H19C -0.3753 0.4580 0.0125 0.201 Uiso calc R 1 1

loop_
_atom_site_aniso_label
_atom_site_aniso_U_11
_atom_site_aniso_U_22
_atom_site_aniso_U_33
_atom_site_aniso_U_12
_atom_site_aniso_U_13
_atom_site_aniso_U_23
Cl 0.0436(4) 0.0759(5) 0.0863(6) 0.0071(4) -0.0079(4) 0.0128(5)
O1 0.0566(12) 0.0455(11) 0.0863(15) -0.0094(10) -0.0137(12) 0.0259(12)
N1 0.0422(13) 0.0448(13) 0.0601(15) 0.0010(11) -0.0036(11) 0.0165(14)
C1 0.0543(18) 0.0535(18) 0.0527(17) 0.0112(15) 0.0052(16) 0.0014(17)
N2 0.0385(12) 0.0426(13) 0.0549(15) -0.0003(11) -0.0041(11) 0.0109(13)
O2 0.0703(14) 0.0519(12) 0.0701(14) 0.0005(11) -0.0086(13) -0.0037(12)
C2 0.071(2) 0.0544(19) 0.0469(17) 0.0013(17) 0.0090(16) 0.0051(17)
C3 0.065(2) 0.0460(18) 0.0441(18) -0.0032(15) -0.0114(16) 0.0000(15)
O3 0.0931(17) 0.0774(16) 0.0982(18) 0.0382(14) 0.0138(16) -0.0003(16)
C4 0.0440(16) 0.0420(16) 0.0491(17) -0.0059(13) -0.0125(14) -0.0014(15)
C5 0.0380(15) 0.0440(16) 0.0442(15) -0.0095(12) -0.0039(13) -0.0002(15)
C6 0.0453(16) 0.0393(16) 0.0404(16) -0.0041(13) -0.0033(13) 0.0008(13)
C7 0.0386(14) 0.0437(15) 0.0446(16) 0.0019(14) -0.0038(13) 0.0015(15)
C8 0.0428(16) 0.0414(16) 0.0676(19) -0.0053(14) -0.0091(15) 0.0080(16)
C9 0.0451(16) 0.0377(15) 0.0628(19) -0.0017(13) -0.0007(16) 0.0104(16)
C10 0.0382(15) 0.0425(16) 0.0444(16) -0.0019(13) 0.0037(13) 0.0046(14)
C11 0.0470(16) 0.0405(15) 0.0560(17) 0.0049(14) 0.0008(15) 0.0019(16)
C12 0.0389(16) 0.063(2) 0.0577(19) 0.0015(15) 0.0088(15) 0.0056(18)
C13 0.0544(18) 0.0512(19) 0.066(2) -0.0127(16) -0.0039(18) 0.0034(17)
C14 0.0554(18) 0.0421(16) 0.079(2) -0.0018(15) -0.0007(18) 0.0016(19)
C15 0.0417(15) 0.0468(17) 0.0591(18) 0.0063(14) 0.0032(15) -0.0018(16)
C16 0.0614(19) 0.0359(16) 0.078(2) 0.0010(15) -0.0115(18) 0.0153(18)
C17 0.068(2) 0.0416(18) 0.062(2) 0.0019(17) 0.0100(19) 0.0162(19)
C18 0.111(3) 0.067(2) 0.082(3) -0.014(2) 0.002(2) -0.013(2)
C19 0.161(4) 0.118(4) 0.122(4) -0.023(3) -0.041(4) -0.019(3)

loop_
_atom_type_symbol
_atom_type_description
_atom_type_scat_dispersion_real
_atom_type_scat_dispersion_imag
_atom_type_scat_source
C C 0.0033 0.0016 'International Tables Vol C Tables 4.2.6.8 and 6.1.1.4'
H H 0.0000 0.0000 'International Tables Vol C Tables 4.2.6.8 and 6.1.1.4'
Cl Cl 0.1484 0.1585 'International Tables Vol C Tables 4.2.6.8 and 6.1.1.4'
N N 0.0061 0.0033 'International Tables Vol C Tables 4.2.6.8 and 6.1.1.4'
O O 0.0106 0.0060 'International Tables Vol C Tables 4.2.6.8 and 6.1.1.4'

loop_
_geom_angle_atom_site_label_1
_geom_angle_atom_site_label_2
_geom_angle_atom_site_label_3
_geom_angle
C9 O1 C16 115.3(2)
C9 N1 N2 103.0(2)
C2 C1 C6 120.6(3)
C2 C1 H1B 119.7
C6 C1 H1B 119.7
C7 N2 N1 112.3(2)
C7 N2 C10 130.2(2)
N1 N2 C10 117.04(19)
C17 O2 C18 116.7(3)
C1 C2 C3 120.4(3)
C1 C2 H2A 119.8
C3 C2 H2A 119.8
C4 C3 C2 118.9(3)
C4 C3 H3A 120.5
C2 C3 H3A 120.5
C3 C4 C5 121.0(2)
C3 C4 Cl 119.5(2)
C5 C4 Cl 119.5(2)
C4 C5 C6 120.1(2)
C4 C5 H5A 119.9
C6 C5 H5A 119.9
C1 C6 C5 118.9(2)
C1 C6 C7 122.4(2)
C5 C6 C7 118.7(2)
N2 C7 C8 106.6(2)
N2 C7 C6 124.7(2)
C8 C7 C6 128.7(2)
C7 C8 C9 104.6(2)
C7 C8 H8A 127.7
C9 C8 H8A 127.7
N1 C9 O1 122.1(2)
N1 C9 C8 113.6(2)
O1 C9 C8 124.3(2)
C11 C10 C15 120.9(2)
C11 C10 N2 119.3(2)
C15 C10 N2 119.7(2)
C10 C11 C12 120.0(3)
C10 C11 H11A 120.0
C12 C11 H11A 120.0
C11 C12 C13 119.3(3)
C11 C12 H12A 120.3
C13 C12 H12A 120.3
C14 C13 C12 120.3(3)
C14 C13 H13A 119.8
C12 C13 H13A 119.8
C15 C14 C13 120.2(3)
C15 C14 H14A 119.9
C13 C14 H14A 119.9
C14 C15 C10 119.2(2)
C14 C15 H15A 120.4
C10 C15 H15A 120.4
O1 C16 C17 113.1(2)
O1 C16 H16A 109.0
C17 C16 H16A 109.0
O1 C16 H16B 109.0
C17 C16 H16B 109.0
H16A C16 H16B 107.8
O3 C17 O2 125.8(3)
O3 C17 C16 125.1(3)
O2 C17 C16 109.1(3)
O2 C18 C19 107.1(3)
O2 C18 H18A 110.3
C19 C18 H18A 110.3
O2 C18 H18B 110.3
C19 C18 H18B 110.3
H18A C18 H18B 108.5
C18 C19 H19A 109.5
C18 C19 H19B 109.5
H19A C19 H19B 109.5
C18 C19 H19C 109.5
H19A C19 H19C 109.5
H19B C19 H19C 109.5

loop_
_geom_bond_atom_site_label_1
_geom_bond_atom_site_label_2
_geom_bond_distance
Cl C4 1.729(3)
O1 C9 1.362(3)
O1 C16 1.415(3)
N1 C9 1.316(3)
N1 N2 1.370(3)
C1 C2 1.374(3)
C1 C6 1.381(3)
C1 H1B 0.9300
N2 C7 1.351(3)
N2 C10 1.440(3)
O2 C17 1.333(3)
O2 C18 1.444(3)
C2 C3 1.391(4)
C2 H2A 0.9300
C3 C4 1.373(3)
C3 H3A 0.9300
O3 C17 1.188(3)
C4 C5 1.374(3)
C5 C6 1.394(3)
C5 H5A 0.9300
C6 C7 1.473(3)
C7 C8 1.367(3)
C8 C9 1.385(3)
C8 H8A 0.9300
C10 C11 1.370(3)
C10 C15 1.379(3)
C11 C12 1.378(3)
C11 H11A 0.9300
C12 C13 1.384(4)
C12 H12A 0.9300
C13 C14 1.375(3)
C13 H13A 0.9300
C14 C15 1.375(3)
C14 H14A 0.9300
C15 H15A 0.9300
C16 C17 1.508(4)
C16 H16A 0.9700
C16 H16B 0.9700
C18 C19 1.498(4)
C18 H18A 0.9700
C18 H18B 0.9700
C19 H19A 0.9600
C19 H19B 0.9600
C19 H19C 0.9600

loop_
_geom_torsion_atom_site_label_1
_geom_torsion_atom_site_label_2
_geom_torsion_atom_site_label_3
_geom_torsion_atom_site_label_4
_geom_torsion
C9 N1 N2 C7 -0.1(3)
C9 N1 N2 C10 -172.7(2)
C6 C1 C2 C3 0.2(4)
C1 C2 C3 C4 -1.3(4)
C2 C3 C4 C5 2.0(4)
C2 C3 C4 Cl -176.5(2)
C3 C4 C5 C6 -1.6(4)
Cl C4 C5 C6 176.93(19)
C2 C1 C6 C5 0.2(4)
C2 C1 C6 C7 -179.0(2)
C4 C5 C6 C1 0.4(4)
C4 C5 C6 C7 179.7(2)
N1 N2 C7 C8 1.0(3)
C10 N2 C7 C8 172.4(2)
N1 N2 C7 C6 -178.9(2)
C10 N2 C7 C6 -7.6(4)
C1 C6 C7 N2 -45.5(4)
C5 C6 C7 N2 135.3(3)
C1 C6 C7 C8 134.5(3)
C5 C6 C7 C8 -44.7(4)
N2 C7 C8 C9 -1.5(3)
C6 C7 C8 C9 178.5(2)
N2 N1 C9 O1 178.1(2)
N2 N1 C9 C8 -0.9(3)
C16 O1 C9 N1 -8.7(4)
C16 O1 C9 C8 170.3(3)
C7 C8 C9 N1 1.6(3)
C7 C8 C9 O1 -177.5(2)
C7 N2 C10 C11 134.0(3)
N1 N2 C10 C11 -55.0(3)
C7 N2 C10 C15 -49.0(4)
N1 N2 C10 C15 122.0(3)
C15 C10 C11 C12 -1.1(4)
N2 C10 C11 C12 175.8(2)
C10 C11 C12 C13 2.0(4)
C11 C12 C13 C14 -1.1(5)
C12 C13 C14 C15 -0.6(5)
C13 C14 C15 C10 1.4(4)
C11 C10 C15 C14 -0.6(5)
N2 C10 C15 C14 -177.5(2)
C9 O1 C16 C17 -70.7(3)
C18 O2 C17 O3 -3.6(4)
C18 O2 C17 C16 174.0(2)
O1 C16 C17 O3 -16.5(4)
O1 C16 C17 O2 165.9(2)
C17 O2 C18 C19 -175.9(3)

loop_
_cod_related_entry_id
_cod_related_entry_database
_cod_related_entry_code
1 ChemSpider 30657313
